data_4321646
loop_
_publ_author_name
'Karl S. Hagen'

_publ_contact_author_address
;
Emory University
Department of Chemistry
X-ray Crystallography Center
Atlanta GA  30322
USA
;
_publ_contact_author_email khagen@emory.edu
_publ_contact_author_fax 404-727-6586
_publ_contact_author_name 'Karl S. Hagen'
_publ_contact_author_phone 404-727-6556
_publ_section_title
;
 Iron(II) Triflate Salts as Convenient Substitutes for Perchlorate Salts:
 Crystal Structures of [Fe(H2O)6](CF3SO3)2 and Fe(MeCN)4(CF3SO3)2
;
_journal_name_full 'Inorganic Chemistry'
_journal_page_first 5867
_journal_page_last 5869
_journal_paper_doi 10.1021/ic000444w
_journal_volume 39
_journal_year 2000
_chemical_formula_sum 'C10 H12 F6 Fe N4 O6 S2'
_chemical_formula_weight 518.21
_chemical_name_systematic
;
 ?
;
_space_group_IT_number 2
_symmetry_cell_setting triclinic
_symmetry_space_group_name_Hall '-P 1'
_symmetry_space_group_name_H-M 'P -1'
_atom_sites_solution_hydrogens geom
_atom_sites_solution_primary direct
_atom_sites_solution_secondary difmap
_audit_creation_method SHELXL-97
_cell_angle_alpha 84.858(13)
_cell_angle_beta 86.042(12)
_cell_angle_gamma 80.120(12)
_cell_formula_units_Z 1
_cell_length_a 6.7333(10)
_cell_length_b 8.5229(12)
_cell_length_c 8.9480(13)
_cell_measurement_reflns_used 46
_cell_measurement_temperature 173(2)
_cell_measurement_theta_max 17.42
_cell_measurement_theta_min 2.94
_cell_volume 503.10(13)
_computing_cell_refinement 'Bruker XSCANS'
_computing_data_collection 'Bruker XSCANS'
_computing_data_reduction 'Bruker SHELXTL'
_computing_molecular_graphics 'Bruker SHELXTL'
_computing_publication_material 'Bruker SHELXTL'
_computing_structure_refinement 'SHELXL-97 (Sheldrick, 1997)'
_computing_structure_solution 'SHELXS-97 (Sheldrick, 1990)'
_diffrn_ambient_temperature 173(2)
_diffrn_measured_fraction_theta_full 0.917
_diffrn_measured_fraction_theta_max 0.917
_diffrn_measurement_device_type 'Bruker P4'
_diffrn_measurement_method '2\q/\w scans'
_diffrn_radiation_monochromator graphite
_diffrn_radiation_source 'fine-focus sealed tube'
_diffrn_radiation_type MoK\a
_diffrn_radiation_wavelength 0.71073
_diffrn_reflns_av_R_equivalents 0.0217
_diffrn_reflns_av_sigmaI/netI 0.0247
_diffrn_reflns_limit_h_max 8
_diffrn_reflns_limit_h_min -1
_diffrn_reflns_limit_k_max 10
_diffrn_reflns_limit_k_min -10
_diffrn_reflns_limit_l_max 10
_diffrn_reflns_limit_l_min -10
_diffrn_reflns_number 2350
_diffrn_reflns_theta_full 25.83
_diffrn_reflns_theta_max 25.83
_diffrn_reflns_theta_min 2.29
_diffrn_standards_decay_% 0
_diffrn_standards_interval_count 100
_diffrn_standards_number 3
_exptl_absorpt_coefficient_mu 1.045
_exptl_absorpt_correction_T_max 0.3802
_exptl_absorpt_correction_T_min 0.3645
_exptl_absorpt_correction_type empirical
_exptl_crystal_colour colorless
_exptl_crystal_density_diffrn 1.710
_exptl_crystal_density_method 'not measured'
_exptl_crystal_description block
_exptl_crystal_F_000 260
_exptl_crystal_size_max 0.55
_exptl_crystal_size_mid 0.30
_exptl_crystal_size_min 0.30
_refine_diff_density_max 0.362
_refine_diff_density_min -0.319
_refine_diff_density_rms 0.056
_refine_ls_extinction_coef 0.020(4)
_refine_ls_extinction_expression Fc^*^=kFc[1+0.001xFc^2^\l^3^/sin(2\q)]^-1/4^
_refine_ls_extinction_method SHELXL
_refine_ls_goodness_of_fit_ref 1.041
_refine_ls_hydrogen_treatment mixed
_refine_ls_matrix_type full
_refine_ls_number_parameters 158
_refine_ls_number_reflns 1785
_refine_ls_number_restraints 0
_refine_ls_restrained_S_all 1.041
_refine_ls_R_factor_all 0.0311
_refine_ls_R_factor_gt 0.0285
_refine_ls_shift/su_max 0.000
_refine_ls_shift/su_mean 0.000
_refine_ls_structure_factor_coef Fsqd
_refine_ls_weighting_details 'calc w=1/[\s^2^(Fo^2^)+(0.0402P)^2^+0.2887P] where P=(Fo^2^+2Fc^2^)/3'
_refine_ls_weighting_scheme calc
_refine_ls_wR_factor_gt 0.0745
_refine_ls_wR_factor_ref 0.0764
_reflns_number_gt 1648
_reflns_number_total 1785
_reflns_threshold_expression >2sigma(I)
_cod_data_source_file ic000444w_2.cif
_cod_data_source_block fetrifme
_cod_database_code 4321646

loop_
_symmetry_equiv_pos_as_xyz
'x, y, z'
'-x, -y, -z'

loop_
_atom_site_label
_atom_site_type_symbol
_atom_site_fract_x
_atom_site_fract_y
_atom_site_fract_z
_atom_site_U_iso_or_equiv
_atom_site_adp_type
_atom_site_occupancy
_atom_site_symmetry_multiplicity
_atom_site_calc_flag
_atom_site_refinement_flags
_atom_site_disorder_assembly
_atom_site_disorder_group
Fe Fe 0.5000 0.5000 0.0000 0.02367(15) Uani 1 2 d S . .
N1 N 0.3621(3) 0.2874(2) 0.0184(2) 0.0304(4) Uani 1 1 d . . .
N2 N 0.2421(3) 0.6074(2) 0.1365(2) 0.0311(4) Uani 1 1 d . . .
C1 C 0.3158(3) 0.1719(2) 0.0697(2) 0.0261(4) Uani 1 1 d . . .
C2 C 0.2637(4) 0.0213(3) 0.1363(3) 0.0386(5) Uani 1 1 d . . .
H2C H 0.166(5) 0.039(4) 0.210(4) 0.061(9) Uiso 1 1 d . . .
H2B H 0.248(6) -0.044(4) 0.063(4) 0.079(11) Uiso 1 1 d . . .
H2A H 0.376(6) -0.033(5) 0.178(4) 0.087(13) Uiso 1 1 d . . .
C3 C 0.1027(3) 0.6478(2) 0.2113(2) 0.0294(5) Uani 1 1 d . . .
C4 C -0.0746(4) 0.7014(3) 0.3076(3) 0.0380(5) Uani 1 1 d . . .
H4C H -0.178(5) 0.648(4) 0.291(3) 0.059(9) Uiso 1 1 d . . .
H4B H -0.118(5) 0.809(4) 0.281(3) 0.061(9) Uiso 1 1 d . . .
H4A H -0.043(5) 0.684(4) 0.408(4) 0.075(11) Uiso 1 1 d . . .
S S 0.23602(8) 0.72604(6) -0.26555(5) 0.02856(17) Uani 1 1 d . . .
O1 O 0.3517(2) 0.57993(17) -0.19737(16) 0.0325(4) Uani 1 1 d . . .
O2 O 0.0491(3) 0.7031(2) -0.3198(2) 0.0447(4) Uani 1 1 d . . .
O3 O 0.2322(3) 0.86434(19) -0.18431(19) 0.0457(4) Uani 1 1 d . . .
C5 C 0.3892(4) 0.7658(3) -0.4352(3) 0.0486(6) Uani 1 1 d . . .
F1 F 0.3952(3) 0.6563(3) -0.53052(18) 0.0728(6) Uani 1 1 d . . .
F2 F 0.3119(4) 0.9042(3) -0.5048(2) 0.0910(7) Uani 1 1 d . . .
F3 F 0.5773(3) 0.7726(3) -0.4048(2) 0.0736(6) Uani 1 1 d . . .

loop_
_atom_site_aniso_label
_atom_site_aniso_U_11
_atom_site_aniso_U_22
_atom_site_aniso_U_33
_atom_site_aniso_U_23
_atom_site_aniso_U_13
_atom_site_aniso_U_12
Fe 0.0295(3) 0.0208(2) 0.0205(2) 0.00018(14) -0.00027(16) -0.00517(16)
N1 0.0337(10) 0.0280(9) 0.0302(9) -0.0021(7) -0.0007(7) -0.0075(8)
N2 0.0367(10) 0.0285(9) 0.0278(9) -0.0026(7) 0.0027(8) -0.0064(8)
C1 0.0269(10) 0.0263(10) 0.0249(10) -0.0055(8) -0.0004(8) -0.0020(8)
C2 0.0500(15) 0.0261(11) 0.0385(13) -0.0025(10) 0.0105(12) -0.0085(11)
C3 0.0375(12) 0.0266(10) 0.0254(10) -0.0025(8) -0.0031(9) -0.0079(9)
C4 0.0339(13) 0.0437(14) 0.0366(13) -0.0117(10) 0.0052(10) -0.0056(11)
S 0.0333(3) 0.0279(3) 0.0237(3) -0.0019(2) -0.0040(2) -0.0021(2)
O1 0.0440(9) 0.0273(7) 0.0254(7) 0.0001(6) -0.0068(6) -0.0034(7)
O2 0.0360(9) 0.0505(10) 0.0475(10) -0.0069(8) -0.0088(8) -0.0027(8)
O3 0.0587(11) 0.0332(9) 0.0439(10) -0.0124(7) -0.0150(8) 0.0053(8)
C5 0.0570(17) 0.0603(16) 0.0292(12) 0.0086(11) -0.0056(11) -0.0172(13)
F1 0.0810(13) 0.1081(15) 0.0313(8) -0.0236(9) 0.0064(8) -0.0156(11)
F2 0.1259(19) 0.0798(14) 0.0613(12) 0.0447(11) -0.0142(12) -0.0229(13)
F3 0.0571(11) 0.1155(16) 0.0544(10) 0.0046(10) 0.0075(8) -0.0414(11)

loop_
_atom_type_symbol
_atom_type_description
_atom_type_scat_dispersion_real
_atom_type_scat_dispersion_imag
_atom_type_scat_source
C C 0.0033 0.0016 'International Tables Vol C Tables 4.2.6.8 and 6.1.1.4'
H H 0.0000 0.0000 'International Tables Vol C Tables 4.2.6.8 and 6.1.1.4'
N N 0.0061 0.0033 'International Tables Vol C Tables 4.2.6.8 and 6.1.1.4'
O O 0.0106 0.0060 'International Tables Vol C Tables 4.2.6.8 and 6.1.1.4'
F F 0.0171 0.0103 'International Tables Vol C Tables 4.2.6.8 and 6.1.1.4'
S S 0.1246 0.1234 'International Tables Vol C Tables 4.2.6.8 and 6.1.1.4'
Fe Fe 0.3463 0.8444 'International Tables Vol C Tables 4.2.6.8 and 6.1.1.4'

loop_
_geom_angle_atom_site_label_1
_geom_angle_atom_site_label_2
_geom_angle_atom_site_label_3
_geom_angle
_geom_angle_site_symmetry_1
_geom_angle_site_symmetry_3
_geom_angle_publ_flag
O1 Fe O1 180.0 2_665 . ?
O1 Fe N1 89.98(6) 2_665 2_665 ?
O1 Fe N1 90.02(6) . 2_665 ?
O1 Fe N1 90.02(6) 2_665 . ?
O1 Fe N1 89.98(6) . . ?
N1 Fe N1 180.0 2_665 . ?
O1 Fe N2 88.70(6) 2_665 . ?
O1 Fe N2 91.30(7) . . ?
N1 Fe N2 93.25(7) 2_665 . ?
N1 Fe N2 86.75(7) . . ?
O1 Fe N2 91.30(6) 2_665 2_665 ?
O1 Fe N2 88.70(6) . 2_665 ?
N1 Fe N2 86.75(7) 2_665 2_665 ?
N1 Fe N2 93.25(7) . 2_665 ?
N2 Fe N2 180.0 . 2_665 ?
C1 N1 Fe 158.75(17) . . ?
C3 N2 Fe 172.77(17) . . ?
N1 C1 C2 178.0(2) . . ?
N2 C3 C4 179.2(2) . . ?
O2 S O3 117.00(11) . . ?
O2 S O1 113.36(10) . . ?
O3 S O1 114.26(9) . . ?
O2 S C5 103.95(11) . . ?
O3 S C5 103.49(12) . . ?
O1 S C5 102.42(11) . . ?
S O1 Fe 139.01(9) . . ?
F1 C5 F2 107.0(2) . . ?
F1 C5 F3 108.0(2) . . ?
F2 C5 F3 108.2(2) . . ?
F1 C5 S 112.03(19) . . ?
F2 C5 S 109.9(2) . . ?
F3 C5 S 111.57(17) . . ?

loop_
_geom_bond_atom_site_label_1
_geom_bond_atom_site_label_2
_geom_bond_distance
_geom_bond_site_symmetry_2
_geom_bond_publ_flag
Fe O1 2.0914(14) 2_665 ?
Fe O1 2.0914(14) . ?
Fe N1 2.1619(18) 2_665 ?
Fe N1 2.1619(18) . ?
Fe N2 2.1698(19) . ?
Fe N2 2.1698(19) 2_665 ?
N1 C1 1.132(3) . ?
N2 C3 1.136(3) . ?
C1 C2 1.454(3) . ?
C3 C4 1.456(3) . ?
S O2 1.4297(18) . ?
S O3 1.4350(17) . ?
S O1 1.4583(15) . ?
S C5 1.815(3) . ?
C5 F1 1.313(3) . ?
C5 F2 1.324(3) . ?
C5 F3 1.326(3) . ?

loop_
_geom_torsion_atom_site_label_1
_geom_torsion_atom_site_label_2
_geom_torsion_atom_site_label_3
_geom_torsion_atom_site_label_4
_geom_torsion
_geom_torsion_site_symmetry_1
_geom_torsion_site_symmetry_2
_geom_torsion_site_symmetry_3
_geom_torsion_site_symmetry_4
_geom_torsion_publ_flag
O1 Fe N1 C1 9.3(5) 2_665 . . . ?
O1 Fe N1 C1 -170.7(5) . . . . ?
N1 Fe N1 C1 132(100) 2_665 . . . ?
N2 Fe N1 C1 -79.4(5) . . . . ?
N2 Fe N1 C1 100.6(5) 2_665 . . . ?
O1 Fe N2 C3 -76.3(14) 2_665 . . . ?
O1 Fe N2 C3 103.7(14) . . . . ?
N1 Fe N2 C3 -166.3(14) 2_665 . . . ?
N1 Fe N2 C3 13.7(14) . . . . ?
N2 Fe N2 C3 136(100) 2_665 . . . ?
Fe N1 C1 C2 -55(7) . . . . ?
Fe N2 C3 C4 150(17) . . . . ?
O2 S O1 Fe -130.14(15) . . . . ?
O3 S O1 Fe 7.34(19) . . . . ?
C5 S O1 Fe 118.51(16) . . . . ?
O1 Fe O1 S -116(100) 2_665 . . . ?
N1 Fe O1 S -45.77(16) 2_665 . . . ?
N1 Fe O1 S 134.23(16) . . . . ?
N2 Fe O1 S 47.48(16) . . . . ?
N2 Fe O1 S -132.52(16) 2_665 . . . ?
O2 S C5 F1 -51.8(2) . . . . ?
O3 S C5 F1 -174.56(18) . . . . ?
O1 S C5 F1 66.4(2) . . . . ?
O2 S C5 F2 67.0(2) . . . . ?
O3 S C5 F2 -55.7(2) . . . . ?
O1 S C5 F2 -174.79(19) . . . . ?
O2 S C5 F3 -173.1(2) . . . . ?
O3 S C5 F3 64.2(2) . . . . ?
O1 S C5 F3 -54.8(2) . . . . ?
